data_2237891
loop_
_publ_author_name
'Wen, Lei'
'Hu, Yimin'

_publ_section_title
;
 2-(4-Methylphenyl)-3-oxo-4-phenyl-2,3,3a,4,9,9a-hexahydro-1<i>H</i>-benzo[<i>f</i>]isoindole-6-carbonitrile
;
_journal_coeditor_code IM2425
_journal_issue 5
_journal_name_full 'Acta Crystallographica Section E'
_journal_page_first o652
_journal_paper_doi 10.1107/S1600536813008568
_journal_volume 69
_journal_year 2013
_chemical_formula_iupac 'C26 H22 N2 O'
_chemical_formula_moiety 'C26 H22 N2 O'
_chemical_formula_sum 'C26 H22 N2 O'
_chemical_formula_weight 378.45
_chemical_name_systematic
2-(4-Methylphenyl)-3-oxo-4-phenyl-2,3,3a,4,9,9a-hexahydro-1<i>H</i>-benzo[<i>f</i>]isoindole-6-carbonitrile
_space_group_crystal_system orthorhombic
_space_group_IT_number 29
_space_group_name_Hall 'P 2c -2ac'
_space_group_name_H-M_alt 'P c a 21'
_symmetry_space_group_name_Hall 'P 2c -2ac'
_symmetry_space_group_name_H-M 'P c a 21'
_atom_sites_solution_hydrogens geom
_audit_creation_method SHELXL-97
_cell_angle_alpha 90
_cell_angle_beta 90
_cell_angle_gamma 90
_cell_formula_units_Z 4
_cell_length_a 25.005(6)
_cell_length_b 5.5023(14)
_cell_length_c 14.790(4)
_cell_measurement_reflns_used 2537
_cell_measurement_temperature 291(2)
_cell_measurement_theta_max 25.42
_cell_measurement_theta_min 2.11
_cell_volume 2034.9(9)
_computing_cell_refinement 'SAINT (Bruker, 2000)'
_computing_data_collection 'SMART (Bruker, 2000)'
_computing_data_reduction 'SAINT (Bruker, 2000)'
_computing_molecular_graphics 'XP in SHELXTL (Sheldrick, 2008)'
_computing_publication_material 'SHELXL97 (Sheldrick, 2008)'
_computing_structure_refinement 'SHELXL97 (Sheldrick, 2008)'
_computing_structure_solution 'SHELXS97 (Sheldrick, 2008)'
_diffrn_ambient_temperature 291(2)
_diffrn_measured_fraction_theta_full 0.999
_diffrn_measured_fraction_theta_max 1.000
_diffrn_measurement_device_type 'Bruker SMART APEX CCD'
_diffrn_measurement_method 'phi and omega scans'
_diffrn_radiation_monochromator graphite
_diffrn_radiation_source 'sealed tube'
_diffrn_radiation_type MoK\a
_diffrn_radiation_wavelength 0.71073
_diffrn_reflns_av_R_equivalents 0.0684
_diffrn_reflns_limit_h_max 29
_diffrn_reflns_limit_h_min -30
_diffrn_reflns_limit_k_max 6
_diffrn_reflns_limit_k_min -6
_diffrn_reflns_limit_l_max 18
_diffrn_reflns_limit_l_min -18
_diffrn_reflns_number 14617
_diffrn_reflns_theta_full 25.242
_diffrn_reflns_theta_max 25.999
_diffrn_reflns_theta_min 1.629
_exptl_absorpt_coefficient_mu 0.076
_exptl_absorpt_correction_T_max 0.983
_exptl_absorpt_correction_T_min 0.972
_exptl_absorpt_correction_type multi-scan
_exptl_absorpt_process_details '(SADABS; Bruker, 2000)'
_exptl_crystal_colour colourless
_exptl_crystal_density_diffrn 1.235
_exptl_crystal_description block
_exptl_crystal_F_000 800
_exptl_crystal_size_max 0.280
_exptl_crystal_size_mid 0.240
_exptl_crystal_size_min 0.220
_refine_diff_density_max 0.125
_refine_diff_density_min -0.150
_refine_ls_extinction_method none
_refine_ls_goodness_of_fit_ref 1.030
_refine_ls_hydrogen_treatment constr
_refine_ls_matrix_type full
_refine_ls_number_parameters 264
_refine_ls_number_reflns 4001
_refine_ls_number_restraints 1
_refine_ls_restrained_S_all 1.030
_refine_ls_R_factor_all 0.1261
_refine_ls_R_factor_gt 0.0519
_refine_ls_shift/su_max 0.000
_refine_ls_shift/su_mean 0.000
_refine_ls_structure_factor_coef Fsqd
_refine_ls_weighting_details
;
w=1/[\s^2^(Fo^2^)+(0.0300P)^2^] where P=(Fo^2^+2Fc^2^)/3
;
_refine_ls_weighting_scheme calc
_refine_ls_wR_factor_gt 0.0806
_refine_ls_wR_factor_ref 0.0952
_reflns_number_gt 2187
_reflns_number_total 4001
_reflns_threshold_expression I>2\s(I)
_cod_data_source_file im2425.cif
_cod_data_source_block I
_cod_database_code 2237891
_cod_database_fobs_code 2237891
_shelx_space_group_comment
;
The symmetry employed for this shelxl refinement is uniquely defined
by the following loop, which should always be used as a source of
symmetry information in preference to the above space-group names.
They are only intended as comments.
;
_shelx_estimated_absorpt_t_min 0.979
_shelx_estimated_absorpt_t_max 0.984

loop_
_space_group_symop_operation_xyz
'x, y, z'
'-x, -y, z+1/2'
'x+1/2, -y, z'
'-x+1/2, y, z+1/2'

loop_
_atom_site_type_symbol
_atom_site_label
_atom_site_fract_x
_atom_site_fract_y
_atom_site_fract_z
_atom_site_U_iso_or_equiv
_atom_site_adp_type
_atom_site_calc_flag
_atom_site_occupancy
C C1 0.27416(18) -0.1214(8) 0.8866(4) 0.0920(15) Uani d 1
H H1A 0.2484 -0.0456 0.9255 0.138 Uiso calc 1
H H1B 0.2899 -0.2577 0.9171 0.138 Uiso calc 1
H H1C 0.2568 -0.1761 0.8323 0.138 Uiso calc 1
C C2 0.31699(18) 0.0587(8) 0.8628(3) 0.0682(12) Uani d 1
C C3 0.31038(18) 0.2255(8) 0.7939(3) 0.0762(13) Uani d 1
H H3 0.2783 0.2264 0.7621 0.091 Uiso calc 1
C C4 0.34912(17) 0.3895(8) 0.7706(3) 0.0741(13) Uani d 1
H H4 0.3424 0.5008 0.7247 0.089 Uiso calc 1
C C5 0.39807(16) 0.3928(7) 0.8141(3) 0.0543(10) Uani d 1
C C6 0.40556(18) 0.2282(8) 0.8835(3) 0.0690(13) Uani d 1
H H6 0.4375 0.2277 0.9157 0.083 Uiso calc 1
C C7 0.36579(18) 0.0645(8) 0.9050(3) 0.0751(14) Uani d 1
H H7 0.3724 -0.0479 0.9506 0.090 Uiso calc 1
C C8 0.42905(15) 0.7232(7) 0.7095(3) 0.0594(11) Uani d 1
H H8A 0.4059 0.8575 0.7261 0.071 Uiso calc 1
H H8B 0.4135 0.6377 0.6585 0.071 Uiso calc 1
C C9 0.48494(15) 0.8106(7) 0.6881(2) 0.0525(10) Uani d 1
H H9 0.5021 0.6863 0.6506 0.063 Uiso calc 1
C C10 0.51232(13) 0.8093(7) 0.7792(3) 0.0515(10) Uani d 1
H H10 0.5022 0.9586 0.8110 0.062 Uiso calc 1
C C11 0.48623(16) 0.6001(7) 0.8268(3) 0.0566(11) Uani d 1
C C12 0.57264(14) 0.8097(7) 0.7688(2) 0.0515(10) Uani d 1
H H12 0.5823 0.6549 0.7404 0.062 Uiso calc 1
C C13 0.58818(16) 1.0120(7) 0.7015(3) 0.0545(10) Uani d 1
C C14 0.55105(16) 1.1225(7) 0.6438(3) 0.0523(10) Uani d 1
C C15 0.49270(16) 1.0529(7) 0.6417(3) 0.0640(11) Uani d 1
H H15A 0.4806 1.0424 0.5795 0.077 Uiso calc 1
H H15B 0.4717 1.1763 0.6722 0.077 Uiso calc 1
C C16 0.60352(16) 0.8242(7) 0.8567(3) 0.0520(10) Uani d 1
C C17 0.63873(18) 0.6434(8) 0.8796(3) 0.0755(14) Uani d 1
H H17 0.6434 0.5123 0.8407 0.091 Uiso calc 1
C C18 0.6674(2) 0.6525(11) 0.9596(4) 0.0998(18) Uani d 1
H H18 0.6907 0.5270 0.9747 0.120 Uiso calc 1
C C19 0.6615(2) 0.8440(12) 1.0156(4) 0.0884(16) Uani d 1
H H19 0.6810 0.8514 1.0690 0.106 Uiso calc 1
C C20 0.62664(19) 1.0285(10) 0.9938(3) 0.0782(14) Uani d 1
H H20 0.6226 1.1602 1.0326 0.094 Uiso calc 1
C C21 0.59746(17) 1.0182(8) 0.9137(3) 0.0625(11) Uani d 1
H H21 0.5739 1.1429 0.8989 0.075 Uiso calc 1
C C22 0.64117(16) 1.0829(8) 0.6969(3) 0.0624(11) Uani d 1
H H22 0.6661 1.0069 0.7341 0.075 Uiso calc 1
C C23 0.65808(19) 1.2639(9) 0.6386(3) 0.0681(12) Uani d 1
C C24 0.6207(2) 1.3755(8) 0.5835(3) 0.0665(12) Uani d 1
H H24 0.6314 1.4998 0.5448 0.080 Uiso calc 1
C C25 0.56853(19) 1.3048(7) 0.5855(3) 0.0625(12) Uani d 1
H H25 0.5441 1.3796 0.5472 0.075 Uiso calc 1
C C26 0.7132(2) 1.3289(10) 0.6345(3) 0.0920(17) Uani d 1
N N1 0.43779(13) 0.5579(5) 0.7866(2) 0.0536(8) Uani d 1
N N2 0.7571(2) 1.3807(9) 0.6321(3) 0.1284(19) Uani d 1
O O1 0.50390(11) 0.4871(5) 0.8918(2) 0.0770(8) Uani d 1

loop_
_atom_site_aniso_label
_atom_site_aniso_U_11
_atom_site_aniso_U_22
_atom_site_aniso_U_33
_atom_site_aniso_U_12
_atom_site_aniso_U_13
_atom_site_aniso_U_23
C1 0.078(3) 0.098(4) 0.101(4) -0.015(3) 0.014(3) 0.018(4)
C2 0.070(3) 0.066(3) 0.069(3) -0.002(2) 0.008(3) 0.006(3)
C3 0.058(3) 0.088(3) 0.083(3) -0.009(3) -0.010(3) 0.022(3)
C4 0.056(3) 0.079(3) 0.087(3) -0.005(3) -0.012(3) 0.027(3)
C5 0.055(3) 0.055(3) 0.053(2) 0.005(2) 0.000(2) 0.004(2)
C6 0.066(3) 0.079(3) 0.062(3) -0.001(3) -0.004(2) 0.016(3)
C7 0.079(3) 0.083(4) 0.063(3) -0.007(3) -0.003(3) 0.022(3)
C8 0.057(3) 0.063(3) 0.058(3) -0.001(2) -0.009(2) 0.014(2)
C9 0.055(3) 0.056(2) 0.046(2) 0.003(2) -0.003(2) 0.003(2)
C10 0.050(2) 0.052(2) 0.052(3) 0.005(2) -0.002(2) 0.000(2)
C11 0.054(3) 0.060(3) 0.055(3) 0.009(2) 0.002(2) 0.003(2)
C12 0.054(2) 0.052(2) 0.048(2) 0.003(2) -0.002(2) -0.006(2)
C13 0.060(3) 0.061(3) 0.042(2) 0.002(2) 0.004(2) -0.010(2)
C14 0.060(3) 0.050(2) 0.046(2) 0.002(2) 0.002(2) -0.001(2)
C15 0.070(3) 0.067(3) 0.055(2) 0.004(2) -0.001(2) 0.010(2)
C16 0.053(3) 0.051(3) 0.052(3) -0.003(2) 0.000(2) 0.003(2)
C17 0.081(3) 0.062(3) 0.083(4) 0.010(2) -0.028(3) -0.003(3)
C18 0.101(4) 0.088(4) 0.111(5) -0.005(3) -0.050(4) 0.022(4)
C19 0.091(4) 0.112(5) 0.063(3) -0.022(4) -0.018(3) 0.018(4)
C20 0.086(4) 0.098(4) 0.051(3) -0.017(3) 0.009(3) -0.016(3)
C21 0.067(3) 0.074(3) 0.047(3) 0.000(2) 0.004(2) -0.007(2)
C22 0.059(3) 0.082(3) 0.046(2) -0.005(2) 0.001(2) -0.007(2)
C23 0.073(3) 0.092(3) 0.039(2) -0.023(3) 0.011(2) -0.011(3)
C24 0.092(4) 0.066(3) 0.042(2) -0.018(3) 0.014(3) -0.008(2)
C25 0.079(3) 0.062(3) 0.046(3) -0.004(3) 0.008(2) -0.001(2)
C26 0.094(4) 0.140(5) 0.042(3) -0.050(4) 0.004(3) -0.001(3)
N1 0.051(2) 0.055(2) 0.055(2) 0.0007(17) -0.0069(18) 0.0107(17)
N2 0.110(4) 0.214(5) 0.061(3) -0.072(4) -0.001(3) 0.005(4)
O1 0.0645(17) 0.096(2) 0.0705(19) -0.0025(16) -0.0153(17) 0.0313(19)

loop_
_atom_type_symbol
_atom_type_description
_atom_type_scat_dispersion_real
_atom_type_scat_dispersion_imag
_atom_type_scat_source
C C 0.0033 0.0016 'International Tables Vol C Tables 4.2.6.8 and 6.1.1.4'
H H 0.0000 0.0000 'International Tables Vol C Tables 4.2.6.8 and 6.1.1.4'
N N 0.0061 0.0033 'International Tables Vol C Tables 4.2.6.8 and 6.1.1.4'
O O 0.0106 0.0060 'International Tables Vol C Tables 4.2.6.8 and 6.1.1.4'

loop_
_geom_angle_atom_site_label_1
_geom_angle_atom_site_label_2
_geom_angle_atom_site_label_3
_geom_angle
C2 C1 H1A 109.5
C2 C1 H1B 109.5
H1A C1 H1B 109.5
C2 C1 H1C 109.5
H1A C1 H1C 109.5
H1B C1 H1C 109.5
C7 C2 C3 115.3(4)
C7 C2 C1 122.9(4)
C3 C2 C1 121.8(4)
C4 C3 C2 122.7(4)
C4 C3 H3 118.7
C2 C3 H3 118.7
C3 C4 C5 121.2(4)
C3 C4 H4 119.4
C5 C4 H4 119.4
C6 C5 C4 117.2(4)
C6 C5 N1 122.9(4)
C4 C5 N1 119.9(4)
C7 C6 C5 120.1(4)
C7 C6 H6 119.9
C5 C6 H6 119.9
C2 C7 C6 123.4(4)
C2 C7 H7 118.3
C6 C7 H7 118.3
N1 C8 C9 102.8(3)
N1 C8 H8A 111.2
C9 C8 H8A 111.2
N1 C8 H8B 111.2
C9 C8 H8B 111.2
H8A C8 H8B 109.1
C8 C9 C15 119.6(3)
C8 C9 C10 103.3(3)
C15 C9 C10 110.5(3)
C8 C9 H9 107.6
C15 C9 H9 107.6
C10 C9 H9 107.6
C11 C10 C9 103.0(3)
C11 C10 C12 118.8(3)
C9 C10 C12 111.1(3)
C11 C10 H10 107.8
C9 C10 H10 107.8
C12 C10 H10 107.8
O1 C11 N1 125.0(4)
O1 C11 C10 126.9(4)
N1 C11 C10 108.1(3)
C16 C12 C10 114.8(3)
C16 C12 C13 112.8(3)
C10 C12 C13 108.5(3)
C16 C12 H12 106.8
C10 C12 H12 106.8
C13 C12 H12 106.8
C22 C13 C14 118.9(4)
C22 C13 C12 118.4(4)
C14 C13 C12 122.6(3)
C25 C14 C13 118.8(4)
C25 C14 C15 118.3(4)
C13 C14 C15 122.9(3)
C14 C15 C9 109.8(3)
C14 C15 H15A 109.7
C9 C15 H15A 109.7
C14 C15 H15B 109.7
C9 C15 H15B 109.7
H15A C15 H15B 108.2
C21 C16 C17 119.0(4)
C21 C16 C12 120.9(4)
C17 C16 C12 120.1(4)
C16 C17 C18 121.2(5)
C16 C17 H17 119.4
C18 C17 H17 119.4
C19 C18 C17 119.7(5)
C19 C18 H18 120.2
C17 C18 H18 120.2
C18 C19 C20 120.2(5)
C18 C19 H19 119.9
C20 C19 H19 119.9
C19 C20 C21 120.0(5)
C19 C20 H20 120.0
C21 C20 H20 120.0
C16 C21 C20 119.9(4)
C16 C21 H21 120.1
C20 C21 H21 120.1
C13 C22 C23 121.7(4)
C13 C22 H22 119.1
C23 C22 H22 119.1
C24 C23 C22 118.7(4)
C24 C23 C26 121.1(5)
C22 C23 C26 120.2(5)
C25 C24 C23 120.4(4)
C25 C24 H24 119.8
C23 C24 H24 119.8
C24 C25 C14 121.3(4)
C24 C25 H25 119.3
C14 C25 H25 119.3
N2 C26 C23 179.3(5)
C11 N1 C5 127.5(3)
C11 N1 C8 111.3(3)
C5 N1 C8 121.2(3)

loop_
_geom_bond_atom_site_label_1
_geom_bond_atom_site_label_2
_geom_bond_distance
C1 C2 1.501(5)
C1 H1A 0.9600
C1 H1B 0.9600
C1 H1C 0.9600
C2 C7 1.372(5)
C2 C3 1.380(6)
C3 C4 1.368(6)
C3 H3 0.9300
C4 C5 1.383(5)
C4 H4 0.9300
C5 C6 1.381(5)
C5 N1 1.406(5)
C6 C7 1.379(5)
C6 H6 0.9300
C7 H7 0.9300
C8 N1 1.475(5)
C8 C9 1.512(5)
C8 H8A 0.9700
C8 H8B 0.9700
C9 C15 1.512(5)
C9 C10 1.512(5)
C9 H9 0.9800
C10 C11 1.499(5)
C10 C12 1.516(5)
C10 H10 0.9800
C11 O1 1.227(5)
C11 N1 1.369(5)
C12 C16 1.514(5)
C12 C13 1.543(5)
C12 H12 0.9800
C13 C22 1.383(5)
C13 C14 1.400(5)
C14 C25 1.393(5)
C14 C15 1.509(5)
C15 H15A 0.9700
C15 H15B 0.9700
C16 C21 1.369(5)
C16 C17 1.371(5)
C17 C18 1.385(6)
C17 H17 0.9300
C18 C19 1.348(7)
C18 H18 0.9300
C19 C20 1.376(6)
C19 H19 0.9300
C20 C21 1.393(6)
C20 H20 0.9300
C21 H21 0.9300
C22 C23 1.384(6)
C22 H22 0.9300
C23 C24 1.383(6)
C23 C26 1.424(6)
C24 C25 1.363(5)
C24 H24 0.9300
C25 H25 0.9300
C26 N2 1.136(6)

loop_
_geom_hbond_atom_site_label_D
_geom_hbond_atom_site_label_H
_geom_hbond_atom_site_label_A
_geom_hbond_site_symmetry_A
_geom_hbond_distance_DH
_geom_hbond_distance_HA
_geom_hbond_distance_DA
_geom_hbond_angle_DHA
C25 H25 O1 2_674 0.93 2.69 3.577(6) 159
C4 H4 N2 3_475 0.93 2.62 3.329(6) 134
C21 H21 O1 1_565 0.93 2.58 3.498(5) 169

loop_
_geom_torsion_atom_site_label_1
_geom_torsion_atom_site_label_2
_geom_torsion_atom_site_label_3
_geom_torsion_atom_site_label_4
_geom_torsion
C7 C2 C3 C4 -1.5(7)
C1 C2 C3 C4 -179.3(5)
C2 C3 C4 C5 1.5(7)
C3 C4 C5 C6 -1.7(6)
C3 C4 C5 N1 177.8(4)
C4 C5 C6 C7 2.0(6)
N1 C5 C6 C7 -177.5(4)
C3 C2 C7 C6 1.9(7)
C1 C2 C7 C6 179.6(4)
C5 C6 C7 C2 -2.2(7)
N1 C8 C9 C15 -154.6(3)
N1 C8 C9 C10 -31.4(4)
C8 C9 C10 C11 32.8(4)
C15 C9 C10 C11 161.9(3)
C8 C9 C10 C12 161.0(3)
C15 C9 C10 C12 -69.8(4)
C9 C10 C11 O1 159.3(4)
C12 C10 C11 O1 36.0(6)
C9 C10 C11 N1 -22.2(4)
C12 C10 C11 N1 -145.5(3)
C11 C10 C12 C16 -64.4(5)
C9 C10 C12 C16 176.4(3)
C11 C10 C12 C13 168.4(3)
C9 C10 C12 C13 49.2(4)
C16 C12 C13 C22 37.2(5)
C10 C12 C13 C22 165.6(3)
C16 C12 C13 C14 -144.2(4)
C10 C12 C13 C14 -15.8(5)
C22 C13 C14 C25 -1.7(6)
C12 C13 C14 C25 179.7(3)
C22 C13 C14 C15 178.2(4)
C12 C13 C14 C15 -0.4(6)
C25 C14 C15 C9 163.7(3)
C13 C14 C15 C9 -16.2(5)
C8 C9 C15 C14 169.1(4)
C10 C9 C15 C14 49.4(4)
C10 C12 C16 C21 -60.2(5)
C13 C12 C16 C21 64.8(4)
C10 C12 C16 C17 120.8(4)
C13 C12 C16 C17 -114.2(4)
C21 C16 C17 C18 1.0(7)
C12 C16 C17 C18 -180.0(4)
C16 C17 C18 C19 -1.1(8)
C17 C18 C19 C20 0.7(8)
C18 C19 C20 C21 -0.1(7)
C17 C16 C21 C20 -0.4(6)
C12 C16 C21 C20 -179.5(4)
C19 C20 C21 C16 0.0(6)
C14 C13 C22 C23 1.7(6)
C12 C13 C22 C23 -179.7(4)
C13 C22 C23 C24 -0.1(6)
C13 C22 C23 C26 -178.8(4)
C22 C23 C24 C25 -1.3(6)
C26 C23 C24 C25 177.3(4)
C23 C24 C25 C14 1.2(6)
C13 C14 C25 C24 0.3(6)
C15 C14 C25 C24 -179.6(4)
O1 C11 N1 C5 4.4(6)
C10 C11 N1 C5 -174.2(3)
O1 C11 N1 C8 -179.2(4)
C10 C11 N1 C8 2.2(4)
C6 C5 N1 C11 -6.8(6)
C4 C5 N1 C11 173.8(4)
C6 C5 N1 C8 177.2(4)
C4 C5 N1 C8 -2.3(5)
C9 C8 N1 C11 18.7(4)
C9 C8 N1 C5 -164.7(3)
